data_7040805
loop_
_publ_author_name
'Hess, Jeannine'
'Patra, Malay'
'Jabbar, Abdul'
'Pierroz, Vanessa'
'Konatschnig, Sandro'
'Spingler, Bernhard'
'Ferrari, Stefano'
'Gasser, Robin B.'
'Gasser, Gilles'

_publ_section_title
;
 Assessment of the nematocidal activity of metallocenyl analogues of
 monepantel.
;
_journal_issue 44
_journal_name_full 'Dalton transactions (Cambridge, England : 2003)'
_journal_page_first 17662
_journal_page_last 17671
_journal_paper_doi 10.1039/c6dt03376h
_journal_volume 45
_journal_year 2016
_chemical_formula_sum 'C23 H18 F3 Fe N3 O2'
_chemical_formula_weight 481.25
_space_group_crystal_system triclinic
_space_group_IT_number 2
_space_group_name_Hall '-P 1'
_space_group_name_H-M_alt 'P -1'
_symmetry_space_group_name_Hall '-P 1'
_symmetry_space_group_name_H-M 'P -1'
_atom_sites_solution_hydrogens geom
_audit_creation_method SHELXL-2014/7
_audit_update_record
;
2016-08-29 deposited with the CCDC.
2016-10-03 downloaded from the CCDC.
;
_cell_angle_alpha 80.988(4)
_cell_angle_beta 89.238(4)
_cell_angle_gamma 67.841(5)
_cell_formula_units_Z 2
_cell_length_a 9.2568(5)
_cell_length_b 9.9157(5)
_cell_length_c 12.7041(4)
_cell_measurement_reflns_used 6465
_cell_measurement_temperature 183(2)
_cell_measurement_theta_max 32.6872
_cell_measurement_theta_min 2.5443
_cell_volume 1065.29(9)
_computing_cell_refinement 'CrysAlis PRO (Oxford, 2012)'
_computing_data_collection 'CrysAlis PRO (Oxford, 2012)'
_computing_data_reduction 'CrysAlis PRO (Oxford, 2012)'
_computing_molecular_graphics 'ORTEP-3 (Farrugia, 1997)'
_computing_publication_material 'SHELXL-2014/7 (Sheldrick, 2014)'
_computing_structure_refinement 'SHELXL-2014/7 (Sheldrick, 2014)'
_computing_structure_solution 'SIR-97 (Altomare, 1999)'
_diffrn_ambient_temperature 183(2)
_diffrn_detector_area_resol_mean 10.4498
_diffrn_measured_fraction_theta_full 0.999
_diffrn_measured_fraction_theta_max 0.893
_diffrn_measurement_device_type 'Xcalibur Ruby'
_diffrn_measurement_method '\o oscillation scan'
_diffrn_radiation_type MoK\a
_diffrn_radiation_wavelength 0.71073
_diffrn_reflns_av_R_equivalents 0.0245
_diffrn_reflns_av_unetI/netI 0.0421
_diffrn_reflns_Laue_measured_fraction_full 0.999
_diffrn_reflns_Laue_measured_fraction_max 0.893
_diffrn_reflns_limit_h_max 12
_diffrn_reflns_limit_h_min -13
_diffrn_reflns_limit_k_max 14
_diffrn_reflns_limit_k_min -13
_diffrn_reflns_limit_l_max 19
_diffrn_reflns_limit_l_min -16
_diffrn_reflns_number 12708
_diffrn_reflns_point_group_measured_fraction_full 0.999
_diffrn_reflns_point_group_measured_fraction_max 0.893
_diffrn_reflns_theta_full 25.242
_diffrn_reflns_theta_max 32.761
_diffrn_reflns_theta_min 2.549
_diffrn_source 'Enhance (Mo) X-ray Source'
_exptl_absorpt_coefficient_mu 0.759
_exptl_absorpt_correction_T_max 1.00000
_exptl_absorpt_correction_T_min 0.89320
_exptl_absorpt_correction_type multi-scan
_exptl_absorpt_process_details
;
CrysAlisPro, Agilent Technologies,
Version 1.171.35.19 (release 27-10-2011 CrysAlis171 .NET)
(compiled Oct 27 2011,15:02:11)
Empirical absorption correction using spherical harmonics,
 implemented in SCALE3 ABSPACK scaling algorithm.
;
_exptl_crystal_colour yellow
_exptl_crystal_density_diffrn 1.500
_exptl_crystal_description prism
_exptl_crystal_F_000 492
_exptl_crystal_size_max 0.200
_exptl_crystal_size_mid 0.150
_exptl_crystal_size_min 0.130
_refine_diff_density_max 0.431
_refine_diff_density_min -0.339
_refine_diff_density_rms 0.060
_refine_ls_extinction_method none
_refine_ls_goodness_of_fit_ref 1.043
_refine_ls_hydrogen_treatment constr
_refine_ls_matrix_type full
_refine_ls_number_parameters 290
_refine_ls_number_reflns 7032
_refine_ls_number_restraints 0
_refine_ls_restrained_S_all 1.043
_refine_ls_R_factor_all 0.0580
_refine_ls_R_factor_gt 0.0441
_refine_ls_shift/su_max 0.014
_refine_ls_shift/su_mean 0.001
_refine_ls_structure_factor_coef Fsqd
_refine_ls_weighting_details 'w=1/[\s^2^(Fo^2^)+(0.0434P)^2^+0.2858P] where P=(Fo^2^+2Fc^2^)/3'
_refine_ls_weighting_scheme calc
_refine_ls_wR_factor_gt 0.0981
_refine_ls_wR_factor_ref 0.1056
_reflns_Friedel_coverage 0.000
_reflns_number_gt 5812
_reflns_number_total 7032
_reflns_threshold_expression 'I > 2\s(I)'
_cod_data_source_file c6dt03376h2.cif
_cod_data_source_block jh100112
_cod_depositor_comments 'Adding full bibliography for 7040804--7040807.cif.'
_cod_database_code 7040805
_shelx_shelxl_version_number 2014/7
_shelx_space_group_comment
;
The symmetry employed for this shelxl refinement is uniquely defined
by the following loop, which should always be used as a source of
symmetry information in preference to the above space-group names.
They are only intended as comments.
;
_shelx_estimated_absorpt_t_min 0.863
_shelx_estimated_absorpt_t_max 0.908

loop_
_space_group_symop_operation_xyz
'x, y, z'
'-x, -y, -z'

loop_
_atom_site_label
_atom_site_type_symbol
_atom_site_fract_x
_atom_site_fract_y
_atom_site_fract_z
_atom_site_U_iso_or_equiv
_atom_site_adp_type
_atom_site_occupancy
_atom_site_site_symmetry_order
_atom_site_calc_flag
_atom_site_refinement_flags_posn
_atom_site_refinement_flags_adp
Fe1 Fe 0.81563(3) -0.45293(3) 0.24097(2) 0.02507(7) Uani 1 1 d . .
C1 C 0.71575(19) -0.42658(18) 0.09404(12) 0.0260(3) Uani 1 1 d . .
C2 C 0.7353(2) -0.56858(18) 0.15400(14) 0.0298(3) Uani 1 1 d . .
H2A H 0.6547 -0.6040 0.1724 0.036 Uiso 1 1 calc R U
C3 C 0.8976(2) -0.6462(2) 0.18061(15) 0.0374(4) Uani 1 1 d . .
H3A H 0.9443 -0.7433 0.2199 0.045 Uiso 1 1 calc R U
C4 C 0.9782(2) -0.5548(2) 0.13883(15) 0.0388(4) Uani 1 1 d . .
H4A H 1.0877 -0.5798 0.1455 0.047 Uiso 1 1 calc R U
C5 C 0.8673(2) -0.4197(2) 0.08544(13) 0.0333(4) Uani 1 1 d . .
H5A H 0.8896 -0.3385 0.0500 0.040 Uiso 1 1 calc R U
C6 C 0.6672(2) -0.2966(2) 0.31922(14) 0.0418(4) Uani 1 1 d . .
H6A H 0.5664 -0.2280 0.2930 0.050 Uiso 1 1 calc R U
C7 C 0.7022(2) -0.4395(2) 0.37988(14) 0.0399(4) Uani 1 1 d . .
H7A H 0.6288 -0.4829 0.4017 0.048 Uiso 1 1 calc R U
C8 C 0.8649(2) -0.5052(2) 0.40183(13) 0.0367(4) Uani 1 1 d . .
H8A H 0.9205 -0.6009 0.4409 0.044 Uiso 1 1 calc R U
C9 C 0.9310(2) -0.4035(2) 0.35544(14) 0.0377(4) Uani 1 1 d . .
H9A H 1.0389 -0.4195 0.3579 0.045 Uiso 1 1 calc R U
C10 C 0.8095(3) -0.2745(2) 0.30487(14) 0.0413(4) Uani 1 1 d . .
H10A H 0.8208 -0.1884 0.2679 0.050 Uiso 1 1 calc R U
C11 C 0.57218(19) -0.30007(17) 0.05282(12) 0.0245(3) Uani 1 1 d . .
C12 C 0.28675(19) -0.17882(17) 0.05891(13) 0.0270(3) Uani 1 1 d . .
C13 C 0.2671(2) -0.12424(19) -0.05840(15) 0.0352(4) Uani 1 1 d . .
C14 C 0.1514(2) -0.2266(2) 0.09221(17) 0.0373(4) Uani 1 1 d . .
H14A H 0.1526 -0.3047 0.0531 0.056 Uiso 1 1 calc R U
H14B H 0.0522 -0.1419 0.0759 0.056 Uiso 1 1 calc R U
H14C H 0.1627 -0.2639 0.1690 0.056 Uiso 1 1 calc R U
C15 C 0.2834(2) -0.04737(17) 0.11094(13) 0.0296(3) Uani 1 1 d . .
H15A H 0.3787 -0.0265 0.0954 0.036 Uiso 1 1 calc R U
H15B H 0.1911 0.0421 0.0831 0.036 Uiso 1 1 calc R U
C16 C 0.28376(18) 0.00684(16) 0.28718(13) 0.0250(3) Uani 1 1 d . .
C17 C 0.2519(2) -0.02297(18) 0.39468(14) 0.0311(3) Uani 1 1 d . .
C18 C 0.2601(2) 0.0671(2) 0.46544(14) 0.0386(4) Uani 1 1 d . .
H18A H 0.2398 0.0450 0.5383 0.046 Uiso 1 1 calc R U
C19 C 0.2976(2) 0.1893(2) 0.43128(14) 0.0358(4) Uani 1 1 d . .
H19A H 0.3023 0.2517 0.4796 0.043 Uiso 1 1 calc R U
C20 C 0.32821(19) 0.21776(17) 0.32435(13) 0.0272(3) Uani 1 1 d . .
C21 C 0.32249(18) 0.12845(16) 0.25161(12) 0.0253(3) Uani 1 1 d . .
H21A H 0.3446 0.1500 0.1791 0.030 Uiso 1 1 calc R U
C22 C 0.2060(3) -0.1522(2) 0.43245(17) 0.0483(5) Uani 1 1 d . .
C23 C 0.3632(2) 0.34694(19) 0.28596(14) 0.0319(3) Uani 1 1 d . .
N1 N 0.43339(15) -0.30526(14) 0.08521(10) 0.0242(3) Uani 1 1 d . .
H1A H 0.4322 -0.3871 0.1230 0.029 Uiso 1 1 calc R U
N2 N 0.2394(3) -0.0773(2) -0.14662(15) 0.0543(5) Uani 1 1 d . .
N3 N 0.3873(2) 0.44980(18) 0.25379(14) 0.0440(4) Uani 1 1 d . .
O1 O 0.57733(15) -0.19340(14) -0.00907(9) 0.0337(3) Uani 1 1 d . .
O2 O 0.27590(15) -0.08852(12) 0.22324(9) 0.0304(3) Uani 1 1 d . .
F1 F 0.31444(19) -0.28038(13) 0.41761(12) 0.0664(4) Uani 1 1 d . .
F2 F 0.07529(19) -0.14021(18) 0.38186(14) 0.0720(4) Uani 1 1 d . .
F3 F 0.1783(2) -0.16337(17) 0.53609(11) 0.0794(5) Uani 1 1 d . .

loop_
_atom_site_aniso_label
_atom_site_aniso_U_11
_atom_site_aniso_U_22
_atom_site_aniso_U_33
_atom_site_aniso_U_23
_atom_site_aniso_U_13
_atom_site_aniso_U_12
Fe1 0.02924(12) 0.02826(13) 0.01907(11) -0.00546(8) 0.00199(8) -0.01187(9)
C1 0.0298(8) 0.0310(8) 0.0185(7) -0.0087(6) 0.0036(6) -0.0114(6)
C2 0.0334(8) 0.0261(8) 0.0308(8) -0.0104(6) -0.0001(7) -0.0099(6)
C3 0.0381(9) 0.0323(9) 0.0352(9) -0.0125(7) -0.0024(8) -0.0031(7)
C4 0.0276(8) 0.0550(12) 0.0301(9) -0.0142(8) 0.0040(7) -0.0088(8)
C5 0.0307(8) 0.0497(11) 0.0216(7) -0.0082(7) 0.0067(6) -0.0167(8)
C6 0.0448(11) 0.0440(11) 0.0270(9) -0.0171(8) -0.0006(8) -0.0017(8)
C7 0.0491(11) 0.0554(12) 0.0249(8) -0.0149(8) 0.0125(8) -0.0280(9)
C8 0.0540(11) 0.0376(10) 0.0204(8) -0.0010(7) -0.0028(7) -0.0207(8)
C9 0.0452(10) 0.0473(11) 0.0292(9) -0.0089(8) -0.0024(8) -0.0262(9)
C10 0.0708(14) 0.0325(9) 0.0260(8) -0.0070(7) 0.0012(9) -0.0247(9)
C11 0.0327(8) 0.0268(7) 0.0181(7) -0.0066(5) 0.0025(6) -0.0146(6)
C12 0.0304(8) 0.0207(7) 0.0300(8) -0.0053(6) -0.0018(6) -0.0090(6)
C13 0.0453(10) 0.0230(8) 0.0354(9) -0.0062(7) -0.0088(8) -0.0101(7)
C14 0.0280(8) 0.0340(9) 0.0515(11) -0.0107(8) -0.0008(8) -0.0120(7)
C15 0.0414(9) 0.0216(7) 0.0261(8) -0.0045(6) 0.0022(7) -0.0121(7)
C16 0.0276(7) 0.0207(7) 0.0277(8) -0.0064(6) 0.0066(6) -0.0093(6)
C17 0.0395(9) 0.0264(8) 0.0308(8) -0.0062(6) 0.0125(7) -0.0163(7)
C18 0.0565(12) 0.0374(10) 0.0281(8) -0.0088(7) 0.0161(8) -0.0241(9)
C19 0.0519(11) 0.0351(9) 0.0277(8) -0.0114(7) 0.0094(8) -0.0226(8)
C20 0.0316(8) 0.0229(7) 0.0295(8) -0.0052(6) 0.0054(6) -0.0127(6)
C21 0.0300(8) 0.0217(7) 0.0249(7) -0.0041(5) 0.0057(6) -0.0107(6)
C22 0.0732(15) 0.0392(11) 0.0459(11) -0.0135(9) 0.0301(11) -0.0345(11)
C23 0.0371(9) 0.0291(8) 0.0333(9) -0.0076(7) 0.0048(7) -0.0159(7)
N1 0.0275(6) 0.0196(6) 0.0260(6) -0.0010(5) 0.0010(5) -0.0108(5)
N2 0.0799(14) 0.0389(10) 0.0388(10) -0.0004(7) -0.0179(9) -0.0182(9)
N3 0.0522(10) 0.0335(8) 0.0525(10) -0.0062(7) 0.0087(8) -0.0238(8)
O1 0.0430(7) 0.0343(6) 0.0266(6) 0.0004(5) 0.0056(5) -0.0199(5)
O2 0.0438(7) 0.0240(6) 0.0285(6) -0.0078(4) 0.0087(5) -0.0176(5)
F1 0.0953(11) 0.0283(6) 0.0738(9) -0.0042(6) 0.0370(8) -0.0241(7)
F2 0.0760(10) 0.0768(10) 0.0943(12) -0.0245(8) 0.0294(9) -0.0604(9)
F3 0.1505(16) 0.0672(10) 0.0505(8) -0.0191(7) 0.0562(9) -0.0728(11)

loop_
_atom_type_symbol
_atom_type_description
_atom_type_scat_dispersion_real
_atom_type_scat_dispersion_imag
_atom_type_scat_source
C C 0.0033 0.0016 'International Tables Vol C Tables 4.2.6.8 and 6.1.1.4'
H H 0.0000 0.0000 'International Tables Vol C Tables 4.2.6.8 and 6.1.1.4'
N N 0.0061 0.0033 'International Tables Vol C Tables 4.2.6.8 and 6.1.1.4'
O O 0.0106 0.0060 'International Tables Vol C Tables 4.2.6.8 and 6.1.1.4'
F F 0.0171 0.0103 'International Tables Vol C Tables 4.2.6.8 and 6.1.1.4'
Fe Fe 0.3463 0.8444 'International Tables Vol C Tables 4.2.6.8 and 6.1.1.4'

loop_
_geom_angle_atom_site_label_1
_geom_angle_atom_site_label_2
_geom_angle_atom_site_label_3
_geom_angle
C1 Fe1 C6 107.62(7)
C1 Fe1 C5 41.28(6)
C6 Fe1 C5 125.36(8)
C1 Fe1 C2 41.45(6)
C6 Fe1 C2 121.03(8)
C5 Fe1 C2 69.35(7)
C1 Fe1 C7 125.48(7)
C6 Fe1 C7 40.95(8)
C5 Fe1 C7 163.08(8)
C2 Fe1 C7 107.48(7)
C1 Fe1 C9 155.62(7)
C6 Fe1 C9 68.37(8)
C5 Fe1 C9 120.06(7)
C2 Fe1 C9 161.50(7)
C7 Fe1 C9 68.24(8)
C1 Fe1 C10 120.72(7)
C6 Fe1 C10 40.81(9)
C5 Fe1 C10 107.33(8)
C2 Fe1 C10 156.54(8)
C7 Fe1 C10 68.59(8)
C9 Fe1 C10 40.48(8)
C1 Fe1 C8 162.33(7)
C6 Fe1 C8 68.46(8)
C5 Fe1 C8 155.00(8)
C2 Fe1 C8 124.56(7)
C7 Fe1 C8 40.41(8)
C9 Fe1 C8 40.64(7)
C10 Fe1 C8 68.36(7)
C1 Fe1 C4 68.99(7)
C6 Fe1 C4 162.09(9)
C5 Fe1 C4 40.64(8)
C2 Fe1 C4 68.85(8)
C7 Fe1 C4 155.18(9)
C9 Fe1 C4 107.04(8)
C10 Fe1 C4 124.61(9)
C8 Fe1 C4 120.13(8)
C1 Fe1 C3 68.95(7)
C6 Fe1 C3 156.24(9)
C5 Fe1 C3 68.51(8)
C2 Fe1 C3 40.79(7)
C7 Fe1 C3 120.65(8)
C9 Fe1 C3 124.57(8)
C10 Fe1 C3 161.37(9)
C8 Fe1 C3 107.29(8)
C4 Fe1 C3 40.56(8)
C5 C1 C2 107.50(15)
C5 C1 C11 122.30(15)
C2 C1 C11 130.05(15)
C5 C1 Fe1 69.48(9)
C2 C1 Fe1 69.57(9)
C11 C1 Fe1 122.75(11)
C3 C2 C1 107.41(16)
C3 C2 Fe1 69.93(10)
C1 C2 Fe1 68.98(9)
C3 C2 H2A 126.3
C1 C2 H2A 126.3
Fe1 C2 H2A 126.4
C4 C3 C2 108.65(16)
C4 C3 Fe1 69.67(11)
C2 C3 Fe1 69.28(10)
C4 C3 H3A 125.7
C2 C3 H3A 125.7
Fe1 C3 H3A 127.0
C5 C4 C3 108.21(16)
C5 C4 Fe1 69.22(10)
C3 C4 Fe1 69.77(10)
C5 C4 H4A 125.9
C3 C4 H4A 125.9
Fe1 C4 H4A 126.7
C4 C5 C1 108.22(16)
C4 C5 Fe1 70.14(10)
C1 C5 Fe1 69.24(9)
C4 C5 H5A 125.9
C1 C5 H5A 125.9
Fe1 C5 H5A 126.3
C10 C6 C7 107.91(18)
C10 C6 Fe1 70.00(11)
C7 C6 Fe1 69.84(11)
C10 C6 H6A 126.0
C7 C6 H6A 126.0
Fe1 C6 H6A 125.7
C8 C7 C6 107.93(17)
C8 C7 Fe1 69.93(10)
C6 C7 Fe1 69.21(10)
C8 C7 H7A 126.0
C6 C7 H7A 126.0
Fe1 C7 H7A 126.4
C7 C8 C9 108.04(17)
C7 C8 Fe1 69.67(10)
C9 C8 Fe1 69.56(10)
C7 C8 H8A 126.0
C9 C8 H8A 126.0
Fe1 C8 H8A 126.4
C10 C9 C8 108.39(17)
C10 C9 Fe1 69.84(11)
C8 C9 Fe1 69.80(10)
C10 C9 H9A 125.8
C8 C9 H9A 125.8
Fe1 C9 H9A 126.1
C9 C10 C6 107.73(16)
C9 C10 Fe1 69.68(11)
C6 C10 Fe1 69.18(11)
C9 C10 H10A 126.1
C6 C10 H10A 126.1
Fe1 C10 H10A 126.6
O1 C11 N1 121.06(15)
O1 C11 C1 121.22(15)
N1 C11 C1 117.72(13)
N1 C12 C13 110.65(14)
N1 C12 C14 108.86(13)
C13 C12 C14 108.16(15)
N1 C12 C15 111.50(13)
C13 C12 C15 105.61(13)
C14 C12 C15 112.00(14)
N2 C13 C12 174.4(2)
C12 C14 H14A 109.5
C12 C14 H14B 109.5
H14A C14 H14B 109.5
C12 C14 H14C 109.5
H14A C14 H14C 109.5
H14B C14 H14C 109.5
O2 C15 C12 106.66(12)
O2 C15 H15A 110.4
C12 C15 H15A 110.4
O2 C15 H15B 110.4
C12 C15 H15B 110.4
H15A C15 H15B 108.6
O2 C16 C21 123.65(14)
O2 C16 C17 116.70(13)
C21 C16 C17 119.65(14)
C18 C17 C16 120.34(15)
C18 C17 C22 120.04(16)
C16 C17 C22 119.61(16)
C17 C18 C19 120.80(16)
C17 C18 H18A 119.6
C19 C18 H18A 119.6
C18 C19 C20 118.18(16)
C18 C19 H19A 120.9
C20 C19 H19A 120.9
C21 C20 C19 122.35(15)
C21 C20 C23 118.34(15)
C19 C20 C23 119.29(15)
C20 C21 C16 118.68(14)
C20 C21 H21A 120.7
C16 C21 H21A 120.7
F1 C22 F3 107.20(19)
F1 C22 F2 106.39(18)
F3 C22 F2 106.12(18)
F1 C22 C17 112.92(17)
F3 C22 C17 111.72(17)
F2 C22 C17 112.05(18)
N3 C23 C20 178.1(2)
C11 N1 C12 121.72(13)
C11 N1 H1A 119.1
C12 N1 H1A 119.1
C16 O2 C15 117.29(12)

loop_
_geom_bond_atom_site_label_1
_geom_bond_atom_site_label_2
_geom_bond_distance
Fe1 C1 2.0293(15)
Fe1 C6 2.0297(18)
Fe1 C5 2.0325(16)
Fe1 C2 2.0372(17)
Fe1 C7 2.0380(18)
Fe1 C9 2.0383(18)
Fe1 C10 2.0405(18)
Fe1 C8 2.0415(17)
Fe1 C4 2.0446(18)
Fe1 C3 2.0459(18)
C1 C5 1.432(2)
C1 C2 1.439(2)
C1 C11 1.473(2)
C2 C3 1.423(2)
C2 H2A 0.9500
C3 C4 1.418(3)
C3 H3A 0.9500
C4 C5 1.416(3)
C4 H4A 0.9500
C5 H5A 0.9500
C6 C10 1.419(3)
C6 C7 1.423(3)
C6 H6A 0.9500
C7 C8 1.409(3)
C7 H7A 0.9500
C8 C9 1.417(2)
C8 H8A 0.9500
C9 C10 1.411(3)
C9 H9A 0.9500
C10 H10A 0.9500
C11 O1 1.2312(18)
C11 N1 1.361(2)
C12 N1 1.457(2)
C12 C13 1.492(2)
C12 C14 1.532(2)
C12 C15 1.541(2)
C13 N2 1.137(2)
C14 H14A 0.9800
C14 H14B 0.9800
C14 H14C 0.9800
C15 O2 1.4294(19)
C15 H15A 0.9900
C15 H15B 0.9900
C16 O2 1.3614(19)
C16 C21 1.392(2)
C16 C17 1.403(2)
C17 C18 1.384(2)
C17 C22 1.505(2)
C18 C19 1.387(2)
C18 H18A 0.9500
C19 C20 1.391(2)
C19 H19A 0.9500
C20 C21 1.391(2)
C20 C23 1.448(2)
C21 H21A 0.9500
C22 F1 1.329(3)
C22 F3 1.333(2)
C22 F2 1.334(3)
C23 N3 1.139(2)
N1 H1A 0.8800

loop_
_geom_hbond_atom_site_label_D
_geom_hbond_atom_site_label_H
_geom_hbond_atom_site_label_A
_geom_hbond_distance_DH
_geom_hbond_distance_HA
_geom_hbond_distance_DA
_geom_hbond_angle_DHA
_geom_hbond_site_symmetry_A
N1 H1A N3 0.88 2.28 3.130(2) 162.6 1_545

loop_
_geom_torsion_atom_site_label_1
_geom_torsion_atom_site_label_2
_geom_torsion_atom_site_label_3
_geom_torsion_atom_site_label_4
_geom_torsion
C5 C1 C2 C3 -0.26(18)
C11 C1 C2 C3 -175.78(16)
Fe1 C1 C2 C3 -59.62(12)
C5 C1 C2 Fe1 59.36(11)
C11 C1 C2 Fe1 -116.16(17)
C1 C2 C3 C4 0.3(2)
Fe1 C2 C3 C4 -58.69(13)
C1 C2 C3 Fe1 59.02(11)
C2 C3 C4 C5 -0.3(2)
Fe1 C3 C4 C5 -58.71(13)
C2 C3 C4 Fe1 58.45(12)
C3 C4 C5 C1 0.1(2)
Fe1 C4 C5 C1 -58.96(12)
C3 C4 C5 Fe1 59.05(13)
C2 C1 C5 C4 0.10(19)
C11 C1 C5 C4 176.05(15)
Fe1 C1 C5 C4 59.52(12)
C2 C1 C5 Fe1 -59.41(11)
C11 C1 C5 Fe1 116.53(15)
C10 C6 C7 C8 -0.5(2)
Fe1 C6 C7 C8 59.42(13)
C10 C6 C7 Fe1 -59.90(12)
C6 C7 C8 C9 0.2(2)
Fe1 C7 C8 C9 59.18(13)
C6 C7 C8 Fe1 -58.97(12)
C7 C8 C9 C10 0.1(2)
Fe1 C8 C9 C10 59.39(13)
C7 C8 C9 Fe1 -59.24(13)
C8 C9 C10 C6 -0.4(2)
Fe1 C9 C10 C6 58.92(13)
C8 C9 C10 Fe1 -59.36(13)
C7 C6 C10 C9 0.6(2)
Fe1 C6 C10 C9 -59.23(13)
C7 C6 C10 Fe1 59.80(12)
C5 C1 C11 O1 14.7(2)
C2 C1 C11 O1 -170.40(16)
Fe1 C1 C11 O1 99.69(16)
C5 C1 C11 N1 -165.56(14)
C2 C1 C11 N1 9.4(2)
Fe1 C1 C11 N1 -80.53(17)
N1 C12 C15 O2 -69.16(17)
C13 C12 C15 O2 170.61(14)
C14 C12 C15 O2 53.11(18)
O2 C16 C17 C18 178.86(17)
C21 C16 C17 C18 -0.5(3)
O2 C16 C17 C22 -2.2(3)
C21 C16 C17 C22 178.40(17)
C16 C17 C18 C19 0.9(3)
C22 C17 C18 C19 -178.0(2)
C17 C18 C19 C20 -0.6(3)
C18 C19 C20 C21 -0.1(3)
C18 C19 C20 C23 178.20(17)
C19 C20 C21 C16 0.4(3)
C23 C20 C21 C16 -177.86(15)
O2 C16 C21 C20 -179.47(15)
C17 C16 C21 C20 -0.1(2)
C18 C17 C22 F1 -121.3(2)
C16 C17 C22 F1 59.8(3)
C18 C17 C22 F3 -0.4(3)
C16 C17 C22 F3 -179.28(18)
C18 C17 C22 F2 118.6(2)
C16 C17 C22 F2 -60.3(2)
O1 C11 N1 C12 -7.5(2)
C1 C11 N1 C12 172.75(14)
C13 C12 N1 C11 53.06(19)
C14 C12 N1 C11 171.78(14)
C15 C12 N1 C11 -64.16(19)
C21 C16 O2 C15 -10.3(2)
C17 C16 O2 C15 170.33(15)
C12 C15 O2 C16 175.14(13)
